data_4304169
loop_
_publ_author_name
'Rupam Sarma'
'Anirban Karmakar'
'Jubaraj B. Baruah'

_publ_section_title
;
N-Oxides in Metal-Containing Multicomponent Molecular Complexes
;
_journal_name_full 'Inorganic Chemistry'
_journal_page_first 763
_journal_page_last 765
_journal_paper_doi 10.1021/ic701639n
_journal_volume 47
_journal_year 2008
_chemical_formula_sum 'C24 H26 N4 O14 Zn'
_chemical_formula_weight 659.86
_chemical_name_systematic
; 
 ? 
;
_space_group_IT_number 2
_symmetry_cell_setting triclinic
_symmetry_space_group_name_Hall '-P 1'
_symmetry_space_group_name_H-M 'P -1'
_atom_sites_solution_hydrogens geom
_atom_sites_solution_primary direct
_atom_sites_solution_secondary difmap
_audit_creation_method SHELXL-97
_cell_angle_alpha 95.819(2)
_cell_angle_beta 91.2100(10)
_cell_angle_gamma 116.1620(10)
_cell_formula_units_Z 1
_cell_length_a 7.10720(10)
_cell_length_b 7.19880(10)
_cell_length_c 15.0684(3)
_cell_measurement_temperature 296(2)
_cell_volume 686.53(2)
_computing_structure_refinement 'SHELXL-97 (Sheldrick, 1997)'
_computing_structure_solution 'SHELXS-97 (Sheldrick, 1990)'
_diffrn_ambient_temperature 296(2)
_diffrn_measured_fraction_theta_full 0.920
_diffrn_measured_fraction_theta_max 0.920
_diffrn_radiation_monochromator graphite
_diffrn_radiation_source 'fine-focus sealed tube'
_diffrn_radiation_type MoK\a
_diffrn_radiation_wavelength 0.71073
_diffrn_reflns_av_R_equivalents 0.0123
_diffrn_reflns_av_sigmaI/netI 0.0153
_diffrn_reflns_limit_h_max 8
_diffrn_reflns_limit_h_min -9
_diffrn_reflns_limit_k_max 9
_diffrn_reflns_limit_k_min -9
_diffrn_reflns_limit_l_max 18
_diffrn_reflns_limit_l_min -18
_diffrn_reflns_number 7706
_diffrn_reflns_theta_full 28.29
_diffrn_reflns_theta_max 28.29
_diffrn_reflns_theta_min 1.36
_exptl_absorpt_coefficient_mu 0.974
_exptl_absorpt_correction_type none
_exptl_crystal_colour colorless
_exptl_crystal_density_diffrn 1.596
_exptl_crystal_density_method 'not measured'
_exptl_crystal_description blocks
_exptl_crystal_F_000 340
_exptl_crystal_size_max 0.41
_exptl_crystal_size_mid 0.35
_exptl_crystal_size_min 0.23
_refine_diff_density_max 0.345
_refine_diff_density_min -0.250
_refine_diff_density_rms 0.046
_refine_ls_extinction_method none
_refine_ls_goodness_of_fit_ref 1.093
_refine_ls_hydrogen_treatment mixed
_refine_ls_matrix_type full
_refine_ls_number_parameters 204
_refine_ls_number_reflns 3144
_refine_ls_number_restraints 0
_refine_ls_restrained_S_all 1.093
_refine_ls_R_factor_all 0.0260
_refine_ls_R_factor_gt 0.0247
_refine_ls_shift/su_max 0.000
_refine_ls_shift/su_mean 0.000
_refine_ls_structure_factor_coef Fsqd
_refine_ls_weighting_details 'calc w=1/[\s^2^(Fo^2^)+(0.0401P)^2^+0.1531P] where P=(Fo^2^+2Fc^2^)/3'
_refine_ls_weighting_scheme calc
_refine_ls_wR_factor_gt 0.0712
_refine_ls_wR_factor_ref 0.0721
_reflns_number_gt 3004
_reflns_number_total 3144
_reflns_threshold_expression >2sigma(I)
_cod_data_source_file ic701639n-file007.cif
_cod_data_source_block znpno2pno1_0m
_cod_depositor_comments
;
The following automatic conversions were performed:
'_symmetry_cell_setting' value 'Triclinic' changed to 'triclinic'
according to '/home/saulius/struct/CIF-dictionaries/cif_core.dic'
dictionary named 'cif_core.dic' version 2.4.1 from 2010-06-29.

Automatic conversion script
Id: cif_fix_enum 1527 2010-12-29 10:47:43Z saulius 
;
_cod_original_cell_volume 686.528(19)
_cod_database_code 4304169

loop_
_symmetry_equiv_pos_as_xyz
'x, y, z'
'-x, -y, -z'

loop_
_atom_site_label
_atom_site_type_symbol
_atom_site_fract_x
_atom_site_fract_y
_atom_site_fract_z
_atom_site_U_iso_or_equiv
_atom_site_adp_type
_atom_site_occupancy
_atom_site_symmetry_multiplicity
_atom_site_calc_flag
_atom_site_refinement_flags
_atom_site_disorder_assembly
_atom_site_disorder_group
Zn1 Zn 0.5000 0.5000 0.0000 0.03016(8) Uani 1 2 d S . .
O1 O 0.41248(15) 0.63224(17) 0.10784(7) 0.0363(2) Uani 1 1 d . . .
O2 O 0.70653(18) 0.7892(2) 0.19914(8) 0.0569(3) Uani 1 1 d . . .
O3 O -0.1576(3) 0.7131(4) 0.46042(11) 0.0909(6) Uani 1 1 d . . .
O4 O 0.0987(2) 0.7626(3) 0.55135(9) 0.0726(4) Uani 1 1 d . . .
O5 O 0.40777(18) 0.21333(16) 0.05844(7) 0.0413(2) Uani 1 1 d . . .
O6 O 0.80483(15) 0.60334(17) 0.06057(7) 0.0393(2) Uani 1 1 d . . .
H6B H 0.8925 0.6670 0.0271 0.047 Uiso 1 1 d R . .
H6A H 0.8155 0.6679 0.1082 0.047 Uiso 1 1 d R . .
N1 N 0.0211(2) 0.7394(2) 0.47576(9) 0.0478(3) Uani 1 1 d . . .
N2 N 0.38310(19) 0.21680(17) 0.14642(8) 0.0339(2) Uani 1 1 d . . .
C1 C 0.5135(2) 0.7184(2) 0.18260(9) 0.0334(3) Uani 1 1 d . . .
C2 C 0.3832(2) 0.7301(2) 0.25903(9) 0.0307(3) Uani 1 1 d . . .
C3 C 0.4713(2) 0.7716(2) 0.34680(10) 0.0378(3) Uani 1 1 d . . .
H3 H 0.6113 0.7999 0.3574 0.045 Uiso 1 1 calc R . .
C4 C 0.3521(2) 0.7707(2) 0.41771(10) 0.0399(3) Uani 1 1 d . . .
H4 H 0.4087 0.7936 0.4763 0.048 Uiso 1 1 calc R . .
C5 C 0.1465(2) 0.7352(2) 0.39998(10) 0.0359(3) Uani 1 1 d . . .
C6 C 0.0557(2) 0.6981(2) 0.31383(10) 0.0374(3) Uani 1 1 d . . .
H6 H -0.0819 0.6779 0.3036 0.045 Uiso 1 1 calc R . .
C7 C 0.1751(2) 0.6920(2) 0.24325(9) 0.0347(3) Uani 1 1 d . . .
H7 H 0.1158 0.6622 0.1848 0.042 Uiso 1 1 calc R . .
C8 C 0.5458(2) 0.2504(3) 0.20325(11) 0.0439(3) Uani 1 1 d . . .
H8 H 0.6731 0.2675 0.1813 0.053 Uiso 1 1 calc R . .
C9 C 0.5247(3) 0.2594(3) 0.29365(12) 0.0522(4) Uani 1 1 d . . .
H9 H 0.6379 0.2838 0.3331 0.063 Uiso 1 1 calc R . .
C10 C 0.3355(3) 0.2324(3) 0.32590(12) 0.0523(4) Uani 1 1 d . . .
H10 H 0.3202 0.2406 0.3871 0.063 Uiso 1 1 calc R . .
C11 C 0.1706(3) 0.1932(3) 0.26630(12) 0.0513(4) Uani 1 1 d . . .
H11 H 0.0408 0.1711 0.2869 0.062 Uiso 1 1 calc R . .
C12 C 0.1959(2) 0.1864(2) 0.17626(11) 0.0422(3) Uani 1 1 d . . .
H12 H 0.0839 0.1609 0.1359 0.051 Uiso 1 1 calc R . .
O7 O 0.83984(19) 0.1877(2) 0.02502(9) 0.0477(3) Uani 1 1 d . . .
H7A H 0.781(4) 0.254(5) 0.0245(19) 0.084(9) Uiso 1 1 d . . .
H7B H 0.761(4) 0.069(4) 0.0031(16) 0.068(7) Uiso 1 1 d . . .

loop_
_atom_site_aniso_label
_atom_site_aniso_U_11
_atom_site_aniso_U_22
_atom_site_aniso_U_33
_atom_site_aniso_U_23
_atom_site_aniso_U_13
_atom_site_aniso_U_12
Zn1 0.02859(12) 0.04041(13) 0.02290(13) 0.00436(8) 0.00202(8) 0.01657(9)
O1 0.0357(5) 0.0497(6) 0.0257(5) -0.0001(4) 0.0018(4) 0.0220(4)
O2 0.0320(5) 0.0857(9) 0.0396(7) -0.0089(6) 0.0013(5) 0.0176(6)
O3 0.0682(10) 0.185(2) 0.0470(9) 0.0185(10) 0.0178(7) 0.0801(12)
O4 0.0713(9) 0.1252(14) 0.0276(7) 0.0054(7) 0.0079(6) 0.0500(9)
O5 0.0540(6) 0.0401(5) 0.0268(5) 0.0061(4) 0.0057(4) 0.0178(5)
O6 0.0295(5) 0.0532(6) 0.0322(6) 0.0056(4) 0.0021(4) 0.0158(4)
N1 0.0509(8) 0.0656(9) 0.0332(8) 0.0069(6) 0.0091(6) 0.0312(7)
N2 0.0401(6) 0.0326(5) 0.0275(6) 0.0072(4) 0.0043(5) 0.0140(5)
C1 0.0340(6) 0.0366(6) 0.0297(7) 0.0028(5) 0.0021(5) 0.0159(5)
C2 0.0330(6) 0.0313(6) 0.0276(7) 0.0012(5) 0.0006(5) 0.0149(5)
C3 0.0345(7) 0.0490(8) 0.0314(8) -0.0002(6) -0.0026(5) 0.0211(6)
C4 0.0441(8) 0.0520(8) 0.0252(7) 0.0007(6) -0.0039(6) 0.0238(6)
C5 0.0417(7) 0.0413(7) 0.0277(7) 0.0042(5) 0.0058(6) 0.0209(6)
C6 0.0334(6) 0.0486(8) 0.0326(8) 0.0040(6) 0.0010(5) 0.0206(6)
C7 0.0364(7) 0.0427(7) 0.0255(7) 0.0011(5) -0.0024(5) 0.0190(6)
C8 0.0385(7) 0.0495(8) 0.0418(9) 0.0111(6) 0.0021(6) 0.0167(6)
C9 0.0590(10) 0.0503(9) 0.0376(9) 0.0087(7) -0.0093(8) 0.0153(8)
C10 0.0787(12) 0.0438(8) 0.0308(9) 0.0087(6) 0.0109(8) 0.0228(8)
C11 0.0588(10) 0.0514(9) 0.0506(11) 0.0174(7) 0.0251(8) 0.0276(8)
C12 0.0400(7) 0.0443(8) 0.0432(9) 0.0116(6) 0.0053(6) 0.0182(6)
O7 0.0376(6) 0.0461(7) 0.0600(8) 0.0038(5) 0.0076(5) 0.0194(5)

loop_
_atom_type_symbol
_atom_type_description
_atom_type_scat_dispersion_real
_atom_type_scat_dispersion_imag
_atom_type_scat_source
C C 0.0033 0.0016 'International Tables Vol C Tables 4.2.6.8 and 6.1.1.4'
H H 0.0000 0.0000 'International Tables Vol C Tables 4.2.6.8 and 6.1.1.4'
N N 0.0061 0.0033 'International Tables Vol C Tables 4.2.6.8 and 6.1.1.4'
O O 0.0106 0.0060 'International Tables Vol C Tables 4.2.6.8 and 6.1.1.4'
Zn Zn 0.2839 1.4301 'International Tables Vol C Tables 4.2.6.8 and 6.1.1.4'

loop_
_geom_angle_atom_site_label_1
_geom_angle_atom_site_label_2
_geom_angle_atom_site_label_3
_geom_angle
_geom_angle_site_symmetry_1
_geom_angle_site_symmetry_3
_geom_angle_publ_flag
O1 Zn1 O1 180.0 2_665 . ?
O1 Zn1 O6 88.21(4) 2_665 . ?
O1 Zn1 O6 91.79(4) . . ?
O1 Zn1 O6 91.79(4) 2_665 2_665 ?
O1 Zn1 O6 88.21(4) . 2_665 ?
O6 Zn1 O6 180.0 . 2_665 ?
O1 Zn1 O5 91.66(4) 2_665 2_665 ?
O1 Zn1 O5 88.34(4) . 2_665 ?
O6 Zn1 O5 91.66(4) . 2_665 ?
O6 Zn1 O5 88.34(4) 2_665 2_665 ?
O1 Zn1 O5 88.34(4) 2_665 . ?
O1 Zn1 O5 91.66(4) . . ?
O6 Zn1 O5 88.34(4) . . ?
O6 Zn1 O5 91.66(4) 2_665 . ?
O5 Zn1 O5 180.0 2_665 . ?
C1 O1 Zn1 128.82(9) . . ?
N2 O5 Zn1 118.37(8) . . ?
Zn1 O6 H6B 110.3 . . ?
Zn1 O6 H6A 109.6 . . ?
H6B O6 H6A 113.9 . . ?
O3 N1 O4 122.67(15) . . ?
O3 N1 C5 118.66(14) . . ?
O4 N1 C5 118.63(14) . . ?
O5 N2 C8 119.34(13) . . ?
O5 N2 C12 119.55(13) . . ?
C8 N2 C12 121.11(14) . . ?
O2 C1 O1 126.45(13) . . ?
O2 C1 C2 117.68(13) . . ?
O1 C1 C2 115.86(12) . . ?
C7 C2 C3 119.73(13) . . ?
C7 C2 C1 120.94(12) . . ?
C3 C2 C1 119.27(12) . . ?
C4 C3 C2 120.40(13) . . ?
C4 C3 H3 119.8 . . ?
C2 C3 H3 119.8 . . ?
C3 C4 C5 118.56(13) . . ?
C3 C4 H4 120.7 . . ?
C5 C4 H4 120.7 . . ?
C4 C5 C6 122.52(14) . . ?
C4 C5 N1 118.50(13) . . ?
C6 C5 N1 118.98(13) . . ?
C7 C6 C5 118.25(13) . . ?
C7 C6 H6 120.9 . . ?
C5 C6 H6 120.9 . . ?
C6 C7 C2 120.48(13) . . ?
C6 C7 H7 119.8 . . ?
C2 C7 H7 119.8 . . ?
N2 C8 C9 120.07(16) . . ?
N2 C8 H8 120.0 . . ?
C9 C8 H8 120.0 . . ?
C8 C9 C10 119.85(16) . . ?
C8 C9 H9 120.1 . . ?
C10 C9 H9 120.1 . . ?
C11 C10 C9 118.85(16) . . ?
C11 C10 H10 120.6 . . ?
C9 C10 H10 120.6 . . ?
C10 C11 C12 120.22(17) . . ?
C10 C11 H11 119.9 . . ?
C12 C11 H11 119.9 . . ?
N2 C12 C11 119.87(15) . . ?
N2 C12 H12 120.1 . . ?
C11 C12 H12 120.1 . . ?
H7A O7 H7B 108(3) . . ?

loop_
_geom_bond_atom_site_label_1
_geom_bond_atom_site_label_2
_geom_bond_distance
_geom_bond_site_symmetry_2
_geom_bond_publ_flag
Zn1 O1 2.0456(10) 2_665 ?
Zn1 O1 2.0456(10) . ?
Zn1 O6 2.1066(10) . ?
Zn1 O6 2.1066(10) 2_665 ?
Zn1 O5 2.1596(10) 2_665 ?
Zn1 O5 2.1596(10) . ?
O1 C1 1.2652(17) . ?
O2 C1 1.2438(17) . ?
O3 N1 1.212(2) . ?
O4 N1 1.218(2) . ?
O5 N2 1.3400(16) . ?
O6 H6B 0.8125 . ?
O6 H6A 0.7972 . ?
N1 C5 1.470(2) . ?
N2 C8 1.341(2) . ?
N2 C12 1.345(2) . ?
C1 C2 1.5115(19) . ?
C2 C7 1.3906(18) . ?
C2 C3 1.3965(19) . ?
C3 C4 1.376(2) . ?
C3 H3 0.9300 . ?
C4 C5 1.383(2) . ?
C4 H4 0.9300 . ?
C5 C6 1.384(2) . ?
C6 C7 1.384(2) . ?
C6 H6 0.9300 . ?
C7 H7 0.9300 . ?
C8 C9 1.372(3) . ?
C8 H8 0.9300 . ?
C9 C10 1.378(3) . ?
C9 H9 0.9300 . ?
C10 C11 1.369(3) . ?
C10 H10 0.9300 . ?
C11 C12 1.371(2) . ?
C11 H11 0.9300 . ?
C12 H12 0.9300 . ?
O7 H7A 0.76(3) . ?
O7 H7B 0.81(3) . ?
